data_4037396
loop_
_publ_author_name
'Yamashita, Ken-Ichi'
'Kataoka, Kazuyuki'
'Takeuchi, Shouichi'
'Sugiura, Ken-Ichi'

_publ_contact_author 'Ken-ichi Yamashita'
_publ_section_title
;
 Metal-Free Synthesis of meso-Aminoporphyrins through Reduction of
 meso-Azidoporphyrins Generated in Situ by Nucleophilic Substitution
 Reactions of meso-Bromoporphyrins.
;
_journal_issue 22
_journal_name_full 'The Journal of organic chemistry'
_journal_page_first 11176
_journal_page_last 11184
_journal_paper_doi 10.1021/acs.joc.6b02159
_journal_volume 81
_journal_year 2016
_chemical_formula_sum 'C52 H61 Cu N5 O4'
_chemical_formula_weight 883.60
_space_group_IT_number 14
_space_group_name_Hall '-P 2yn'
_space_group_name_H-M_alt 'P 1 21/n 1'
_symmetry_cell_setting monoclinic
_symmetry_space_group_name_H-M 'P 1 21/n 1'
_atom_sites_solution_hydrogens geom
_atom_sites_solution_primary direct
_atom_sites_solution_secondary difmap
_audit_creation_method SHELXL-97
_cell_angle_alpha 90.00
_cell_angle_beta 92.3450(10)
_cell_angle_gamma 90.00
_cell_formula_units_Z 2
_cell_length_a 6.3352(4)
_cell_length_b 20.2924(12)
_cell_length_c 17.0320(10)
_cell_measurement_reflns_used 3759
_cell_measurement_temperature 93
_cell_measurement_theta_max 27.31
_cell_measurement_theta_min 2.34
_cell_volume 2187.7(2)
_computing_cell_refinement 'Bruker SMART'
_computing_data_collection 'Bruker SMART'
_computing_data_reduction 'Bruker SAINT'
_computing_molecular_graphics 'Bruker XSHELL'
_computing_publication_material 'XCIF (Bruker AXS, 2001)'
_computing_structure_refinement 'SHELXL-97 (Sheldrick, 1997)'
_computing_structure_solution 'SHELXS-97 (Sheldrick, 1997)'
_diffrn_ambient_temperature 93
_diffrn_detector_area_resol_mean 8.366
_diffrn_measured_fraction_theta_full 0.997
_diffrn_measured_fraction_theta_max 0.937
_diffrn_measurement_device_type 'Bruker SMART CCD area detector system'
_diffrn_measurement_method 'omega scan'
_diffrn_radiation_monochromator graphite
_diffrn_radiation_source 'fine-focus sealed tube'
_diffrn_radiation_type MoK\a
_diffrn_radiation_wavelength 0.71073
_diffrn_reflns_av_R_equivalents 0.0310
_diffrn_reflns_av_sigmaI/netI 0.0424
_diffrn_reflns_limit_h_max 8
_diffrn_reflns_limit_h_min -7
_diffrn_reflns_limit_k_max 20
_diffrn_reflns_limit_k_min -26
_diffrn_reflns_limit_l_max 22
_diffrn_reflns_limit_l_min -19
_diffrn_reflns_number 12675
_diffrn_reflns_theta_full 25.00
_diffrn_reflns_theta_max 27.96
_diffrn_reflns_theta_min 2.34
_exptl_absorpt_coefficient_mu 0.553
_exptl_absorpt_correction_T_max 0.9168
_exptl_absorpt_correction_T_min 0.8788
_exptl_absorpt_correction_type empirical
_exptl_absorpt_process_details
;
SADABS Sheldrick 1996
;
_exptl_crystal_colour purple
_exptl_crystal_density_diffrn 1.341
_exptl_crystal_density_method 'not measured'
_exptl_crystal_description prism
_exptl_crystal_F_000 938
_exptl_crystal_size_max 0.24
_exptl_crystal_size_mid 0.17
_exptl_crystal_size_min 0.16
_refine_diff_density_max 0.515
_refine_diff_density_min -0.377
_refine_diff_density_rms 0.070
_refine_ls_extinction_method none
_refine_ls_goodness_of_fit_ref 1.117
_refine_ls_hydrogen_treatment constr
_refine_ls_matrix_type full
_refine_ls_number_parameters 290
_refine_ls_number_reflns 4935
_refine_ls_number_restraints 0
_refine_ls_restrained_S_all 1.117
_refine_ls_R_factor_all 0.0643
_refine_ls_R_factor_gt 0.0519
_refine_ls_shift/su_max 0.000
_refine_ls_shift/su_mean 0.000
_refine_ls_structure_factor_coef Fsqd
_refine_ls_weighting_details 'calc w=1/[\s^2^(Fo^2^)+(0.0593P)^2^+1.8367P] where P=(Fo^2^+2Fc^2^)/3'
_refine_ls_weighting_scheme calc
_refine_ls_wR_factor_gt 0.1258
_refine_ls_wR_factor_ref 0.1320
_reflns_number_gt 4207
_reflns_number_total 4935
_reflns_threshold_expression >2sigma(I)
_cod_data_source_file jo6b02159_si_002.cif
_cod_data_source_block 3a(Cu)
_cod_depositor_comments
;
The following automatic conversions were performed:

data item '_symmetry_cell_setting' value 'Monoclinic' was changed to
'monoclinic' in accordance with the
/home/saulius/struct/COD-crude-data/automatic-downloads/DataCite-retrospective/ACS/depositions/lib/dictionaries/cif_core.dic
dictionary named 'cif_core.dic' version 2.4.2 last updated on
2011-04-26.

Automatic conversion script
Id: cif_fix_values 6909 2019-04-08 15:41:33Z antanas 
;
_cod_original_sg_symbol_H-M 'P2(1)/n  '
_cod_database_code 4037396

loop_
_symmetry_equiv_pos_as_xyz
'x, y, z'
'-x+1/2, y+1/2, -z+1/2'
'-x, -y, -z'
'x-1/2, -y-1/2, z-1/2'

loop_
_atom_site_label
_atom_site_type_symbol
_atom_site_fract_x
_atom_site_fract_y
_atom_site_fract_z
_atom_site_U_iso_or_equiv
_atom_site_adp_type
_atom_site_occupancy
_atom_site_symmetry_multiplicity
_atom_site_calc_flag
_atom_site_refinement_flags
_atom_site_disorder_assembly
_atom_site_disorder_group
Cu1 Cu 0.0000 0.0000 1.0000 0.01418(13) Uani 1 2 d S . .
N1 N -0.1904(3) 0.03282(9) 0.91160(11) 0.0144(4) Uani 1 1 d . . .
N2 N 0.1950(3) 0.07586(9) 0.98337(11) 0.0137(4) Uani 1 1 d . . .
O1 O -0.3380(3) 0.33634(9) 0.79603(11) 0.0224(4) Uani 1 1 d . . .
O2 O 0.2660(3) 0.27210(8) 0.65765(10) 0.0202(4) Uani 1 1 d . . .
C1 C -0.3779(4) 0.00558(11) 0.88468(13) 0.0149(5) Uani 1 1 d . . .
C2 C -0.4652(4) 0.04227(12) 0.81932(14) 0.0184(5) Uani 1 1 d . . .
H2 H -0.5929 0.0329 0.7903 0.022 Uiso 1 1 calc R . .
C3 C -0.3316(4) 0.09266(12) 0.80683(14) 0.0180(5) Uani 1 1 d . . .
H3 H -0.3470 0.1253 0.7670 0.022 Uiso 1 1 calc R . .
C4 C -0.1619(4) 0.08777(12) 0.86496(13) 0.0151(5) Uani 1 1 d . . .
C5 C 0.0049(4) 0.13261(11) 0.87316(13) 0.0154(5) Uani 1 1 d . . .
C6 C 0.1723(4) 0.12578(11) 0.92825(13) 0.0149(5) Uani 1 1 d . . .
C7 C 0.3499(4) 0.16994(12) 0.93525(14) 0.0172(5) Uani 1 1 d . . .
H7 H 0.3710 0.2084 0.9048 0.021 Uiso 1 1 calc R . .
C8 C 0.4810(4) 0.14643(12) 0.99327(14) 0.0174(5) Uani 1 1 d . . .
H8 H 0.6120 0.1650 1.0110 0.021 Uiso 1 1 calc R . .
C9 C 0.3849(4) 0.08820(11) 1.02299(13) 0.0164(5) Uani 1 1 d . B .
C10 C 0.4728(4) 0.05025(12) 1.08367(14) 0.0172(5) Uani 1 1 d . . .
H10A H 0.6071 0.0631 1.1053 0.021 Uiso 0.50 1 calc PR A 2
N3 N 0.6850(7) 0.0665(2) 1.1073(2) 0.0188(9) Uani 0.50 1 d P B 1
H3A H 0.7506 0.0987 1.0837 0.023 Uiso 0.50 1 calc PR B 1
H3B H 0.7504 0.0444 1.1455 0.023 Uiso 0.50 1 calc PR B 1
C11 C -0.0023(4) 0.19267(12) 0.82157(13) 0.0160(5) Uani 1 1 d . . .
C12 C -0.1611(4) 0.23855(12) 0.83083(13) 0.0172(5) Uani 1 1 d . . .
H12 H -0.2615 0.2321 0.8700 0.021 Uiso 1 1 calc R . .
C13 C -0.1746(4) 0.29444(12) 0.78268(14) 0.0185(5) Uani 1 1 d . . .
C14 C -0.0279(4) 0.30382(12) 0.72542(14) 0.0186(5) Uani 1 1 d . . .
H14 H -0.0369 0.3414 0.6922 0.022 Uiso 1 1 calc R . .
C15 C 0.1325(4) 0.25786(12) 0.71686(13) 0.0171(5) Uani 1 1 d . . .
C16 C 0.1477(4) 0.20218(12) 0.76415(13) 0.0173(5) Uani 1 1 d . . .
H16 H 0.2576 0.1710 0.7578 0.021 Uiso 1 1 calc R . .
C17 C -0.3564(4) 0.39318(13) 0.74546(16) 0.0255(6) Uani 1 1 d . . .
H17A H -0.3902 0.3792 0.6907 0.031 Uiso 1 1 calc R . .
H17B H -0.2213 0.4177 0.7465 0.031 Uiso 1 1 calc R . .
C18 C -0.5308(4) 0.43675(14) 0.77446(16) 0.0263(6) Uani 1 1 d . . .
H18A H -0.6656 0.4121 0.7694 0.032 Uiso 1 1 calc R . .
H18B H -0.5439 0.4757 0.7396 0.032 Uiso 1 1 calc R . .
C19 C -0.5013(4) 0.46091(13) 0.85944(16) 0.0248(6) Uani 1 1 d . . .
H19 H -0.5192 0.4224 0.8953 0.030 Uiso 1 1 calc R . .
C20 C -0.2836(5) 0.49003(14) 0.87628(18) 0.0321(7) Uani 1 1 d . . .
H20A H -0.2609 0.5267 0.8402 0.048 Uiso 1 1 calc R . .
H20B H -0.1761 0.4561 0.8689 0.048 Uiso 1 1 calc R . .
H20C H -0.2732 0.5061 0.9306 0.048 Uiso 1 1 calc R . .
C21 C -0.6709(5) 0.51165(15) 0.87629(19) 0.0355(7) Uani 1 1 d . . .
H21A H -0.6601 0.5240 0.9319 0.053 Uiso 1 1 calc R . .
H21B H -0.8107 0.4927 0.8640 0.053 Uiso 1 1 calc R . .
H21C H -0.6509 0.5508 0.8438 0.053 Uiso 1 1 calc R . .
C22 C 0.4113(4) 0.22144(12) 0.63509(14) 0.0197(5) Uani 1 1 d . . .
H22A H 0.3378 0.1785 0.6296 0.024 Uiso 1 1 calc R . .
H22B H 0.5281 0.2169 0.6751 0.024 Uiso 1 1 calc R . .
C23 C 0.4960(4) 0.24280(13) 0.55694(14) 0.0216(5) Uani 1 1 d . . .
H23A H 0.5812 0.2832 0.5654 0.026 Uiso 1 1 calc R . .
H23B H 0.3750 0.2542 0.5208 0.026 Uiso 1 1 calc R . .
C24 C 0.6319(4) 0.19115(12) 0.51703(15) 0.0211(5) Uani 1 1 d . . .
H24 H 0.6714 0.2103 0.4656 0.025 Uiso 1 1 calc R . .
C25 C 0.5086(5) 0.12842(14) 0.49834(17) 0.0302(6) Uani 1 1 d . . .
H25A H 0.5917 0.0998 0.4650 0.045 Uiso 1 1 calc R . .
H25B H 0.3747 0.1396 0.4707 0.045 Uiso 1 1 calc R . .
H25C H 0.4798 0.1054 0.5473 0.045 Uiso 1 1 calc R . .
C26 C 0.8380(4) 0.17684(14) 0.56331(16) 0.0265(6) Uani 1 1 d . . .
H26A H 0.8068 0.1557 0.6132 0.040 Uiso 1 1 calc R . .
H26B H 0.9139 0.2182 0.5737 0.040 Uiso 1 1 calc R . .
H26C H 0.9257 0.1474 0.5327 0.040 Uiso 1 1 calc R . .

loop_
_atom_site_aniso_label
_atom_site_aniso_U_11
_atom_site_aniso_U_22
_atom_site_aniso_U_33
_atom_site_aniso_U_23
_atom_site_aniso_U_13
_atom_site_aniso_U_12
Cu1 0.0155(2) 0.0135(2) 0.0134(2) -0.00021(15) -0.00090(14) -0.00114(16)
N1 0.0170(10) 0.0122(9) 0.0142(9) -0.0013(7) 0.0024(7) 0.0013(8)
N2 0.0146(10) 0.0119(9) 0.0146(9) 0.0000(7) 0.0007(7) 0.0016(7)
O1 0.0234(10) 0.0182(9) 0.0262(9) 0.0068(7) 0.0068(7) 0.0056(7)
O2 0.0219(9) 0.0202(9) 0.0191(8) 0.0043(7) 0.0078(7) 0.0024(7)
C1 0.0173(12) 0.0126(11) 0.0148(10) -0.0008(9) 0.0002(9) 0.0025(9)
C2 0.0192(12) 0.0181(12) 0.0176(11) -0.0026(9) -0.0029(9) 0.0007(9)
C3 0.0208(13) 0.0175(12) 0.0158(11) 0.0013(9) 0.0003(9) 0.0023(10)
C4 0.0149(12) 0.0168(12) 0.0136(10) -0.0014(9) 0.0013(8) 0.0030(9)
C5 0.0198(12) 0.0138(11) 0.0130(11) 0.0000(9) 0.0050(9) 0.0015(9)
C6 0.0178(12) 0.0135(11) 0.0137(10) -0.0015(8) 0.0040(9) -0.0003(9)
C7 0.0195(12) 0.0136(11) 0.0187(11) -0.0005(9) 0.0045(9) -0.0013(9)
C8 0.0162(12) 0.0151(12) 0.0210(12) -0.0029(9) 0.0019(9) -0.0015(9)
C9 0.0171(12) 0.0144(11) 0.0177(11) -0.0024(9) 0.0008(9) 0.0012(9)
C10 0.0181(12) 0.0149(11) 0.0184(11) -0.0030(9) -0.0030(9) -0.0013(9)
N3 0.022(2) 0.014(2) 0.019(2) 0.0042(16) -0.0059(16) -0.0030(16)
C11 0.0170(12) 0.0165(12) 0.0143(11) 0.0005(9) -0.0004(9) -0.0015(9)
C12 0.0180(12) 0.0192(12) 0.0146(11) 0.0025(9) 0.0034(9) -0.0012(9)
C13 0.0193(12) 0.0164(12) 0.0196(11) -0.0008(9) 0.0002(9) -0.0018(9)
C14 0.0208(13) 0.0168(12) 0.0182(11) 0.0038(9) 0.0022(9) 0.0004(10)
C15 0.0184(12) 0.0184(12) 0.0147(11) -0.0003(9) 0.0022(9) -0.0026(9)
C16 0.0180(12) 0.0167(12) 0.0173(11) 0.0010(9) 0.0018(9) 0.0011(9)
C17 0.0295(15) 0.0205(13) 0.0270(13) 0.0079(11) 0.0060(11) 0.0070(11)
C18 0.0266(15) 0.0222(14) 0.0304(14) 0.0081(11) 0.0051(11) 0.0065(11)
C19 0.0251(14) 0.0198(13) 0.0303(14) 0.0091(11) 0.0094(11) 0.0044(10)
C20 0.0334(16) 0.0281(15) 0.0351(16) 0.0067(12) 0.0033(12) 0.0031(12)
C21 0.0336(17) 0.0305(16) 0.0436(18) 0.0035(13) 0.0151(14) 0.0100(12)
C22 0.0206(13) 0.0199(13) 0.0190(11) 0.0026(10) 0.0052(9) 0.0034(10)
C23 0.0243(14) 0.0209(13) 0.0198(12) 0.0031(10) 0.0036(10) 0.0015(10)
C24 0.0230(13) 0.0201(13) 0.0206(12) -0.0015(10) 0.0055(10) -0.0008(10)
C25 0.0281(15) 0.0267(15) 0.0362(15) -0.0080(12) 0.0041(12) -0.0012(12)
C26 0.0250(14) 0.0241(14) 0.0306(14) -0.0032(11) 0.0021(11) 0.0005(11)

loop_
_atom_type_symbol
_atom_type_description
_atom_type_scat_dispersion_real
_atom_type_scat_dispersion_imag
_atom_type_scat_source
C C 0.0033 0.0016 'International Tables Vol C Tables 4.2.6.8 and 6.1.1.4'
H H 0.0000 0.0000 'International Tables Vol C Tables 4.2.6.8 and 6.1.1.4'
N N 0.0061 0.0033 'International Tables Vol C Tables 4.2.6.8 and 6.1.1.4'
O O 0.0106 0.0060 'International Tables Vol C Tables 4.2.6.8 and 6.1.1.4'
Cu Cu 0.3201 1.2651 'International Tables Vol C Tables 4.2.6.8 and 6.1.1.4'

loop_
_geom_angle_atom_site_label_1
_geom_angle_atom_site_label_2
_geom_angle_atom_site_label_3
_geom_angle
_geom_angle_site_symmetry_1
_geom_angle_site_symmetry_3
N2 Cu1 N2 180.00(7) 3_557 .
N2 Cu1 N1 89.66(8) 3_557 3_557
N2 Cu1 N1 90.34(8) . 3_557
N2 Cu1 N1 90.34(8) 3_557 .
N2 Cu1 N1 89.66(8) . .
N1 Cu1 N1 180.000(1) 3_557 .
C1 N1 C4 105.32(19) . .
C1 N1 Cu1 127.11(16) . .
C4 N1 Cu1 127.57(16) . .
C9 N2 C6 105.28(19) . .
C9 N2 Cu1 127.03(16) . .
C6 N2 Cu1 127.66(16) . .
C13 O1 C17 116.24(19) . .
C15 O2 C22 117.67(18) . .
N1 C1 C10 125.2(2) . 3_557
N1 C1 C2 110.6(2) . .
C10 C1 C2 124.2(2) 3_557 .
C3 C2 C1 107.0(2) . .
C3 C2 H2 126.5 . .
C1 C2 H2 126.5 . .
C2 C3 C4 107.2(2) . .
C2 C3 H3 126.4 . .
C4 C3 H3 126.4 . .
N1 C4 C5 125.6(2) . .
N1 C4 C3 109.9(2) . .
C5 C4 C3 124.5(2) . .
C6 C5 C4 123.6(2) . .
C6 C5 C11 118.6(2) . .
C4 C5 C11 117.7(2) . .
N2 C6 C5 125.8(2) . .
N2 C6 C7 109.9(2) . .
C5 C6 C7 124.4(2) . .
C8 C7 C6 107.2(2) . .
C8 C7 H7 126.4 . .
C6 C7 H7 126.4 . .
C7 C8 C9 107.0(2) . .
C7 C8 H8 126.5 . .
C9 C8 H8 126.5 . .
N2 C9 C10 125.4(2) . .
N2 C9 C8 110.6(2) . .
C10 C9 C8 124.0(2) . .
C9 C10 C1 124.8(2) . 3_557
C9 C10 N3 115.3(3) . .
C1 C10 N3 119.5(3) 3_557 .
C9 C10 H10A 117.6 . .
C1 C10 H10A 117.6 3_557 .
N3 C10 H10A 7.2 . .
C10 N3 H3A 120.0 . .
C10 N3 H3B 120.0 . .
H3A N3 H3B 120.0 . .
C12 C11 C16 120.2(2) . .
C12 C11 C5 118.9(2) . .
C16 C11 C5 120.9(2) . .
C11 C12 C13 120.3(2) . .
C11 C12 H12 119.8 . .
C13 C12 H12 119.8 . .
O1 C13 C14 124.4(2) . .
O1 C13 C12 115.8(2) . .
C14 C13 C12 119.7(2) . .
C13 C14 C15 119.7(2) . .
C13 C14 H14 120.2 . .
C15 C14 H14 120.2 . .
O2 C15 C16 124.6(2) . .
O2 C15 C14 114.2(2) . .
C16 C15 C14 121.2(2) . .
C15 C16 C11 118.9(2) . .
C15 C16 H16 120.6 . .
C11 C16 H16 120.6 . .
O1 C17 C18 108.4(2) . .
O1 C17 H17A 110.0 . .
C18 C17 H17A 110.0 . .
O1 C17 H17B 110.0 . .
C18 C17 H17B 110.0 . .
H17A C17 H17B 108.4 . .
C17 C18 C19 115.6(2) . .
C17 C18 H18A 108.4 . .
C19 C18 H18A 108.4 . .
C17 C18 H18B 108.4 . .
C19 C18 H18B 108.4 . .
H18A C18 H18B 107.4 . .
C20 C19 C21 110.1(2) . .
C20 C19 C18 112.2(2) . .
C21 C19 C18 109.5(2) . .
C20 C19 H19 108.3 . .
C21 C19 H19 108.3 . .
C18 C19 H19 108.3 . .
C19 C20 H20A 109.5 . .
C19 C20 H20B 109.5 . .
H20A C20 H20B 109.5 . .
C19 C20 H20C 109.5 . .
H20A C20 H20C 109.5 . .
H20B C20 H20C 109.5 . .
C19 C21 H21A 109.5 . .
C19 C21 H21B 109.5 . .
H21A C21 H21B 109.5 . .
C19 C21 H21C 109.5 . .
H21A C21 H21C 109.5 . .
H21B C21 H21C 109.5 . .
O2 C22 C23 106.39(19) . .
O2 C22 H22A 110.5 . .
C23 C22 H22A 110.5 . .
O2 C22 H22B 110.5 . .
C23 C22 H22B 110.5 . .
H22A C22 H22B 108.6 . .
C22 C23 C24 114.7(2) . .
C22 C23 H23A 108.6 . .
C24 C23 H23A 108.6 . .
C22 C23 H23B 108.6 . .
C24 C23 H23B 108.6 . .
H23A C23 H23B 107.6 . .
C25 C24 C26 111.7(2) . .
C25 C24 C23 111.8(2) . .
C26 C24 C23 112.7(2) . .
C25 C24 H24 106.7 . .
C26 C24 H24 106.7 . .
C23 C24 H24 106.7 . .
C24 C25 H25A 109.5 . .
C24 C25 H25B 109.5 . .
H25A C25 H25B 109.5 . .
C24 C25 H25C 109.5 . .
H25A C25 H25C 109.5 . .
H25B C25 H25C 109.5 . .
C24 C26 H26A 109.5 . .
C24 C26 H26B 109.5 . .
H26A C26 H26B 109.5 . .
C24 C26 H26C 109.5 . .
H26A C26 H26C 109.5 . .
H26B C26 H26C 109.5 . .

loop_
_geom_bond_atom_site_label_1
_geom_bond_atom_site_label_2
_geom_bond_distance
_geom_bond_site_symmetry_2
Cu1 N2 2.0012(19) 3_557
Cu1 N2 2.0012(19) .
Cu1 N1 2.0043(19) 3_557
Cu1 N1 2.0043(19) .
N1 C1 1.372(3) .
N1 C4 1.385(3) .
N2 C9 1.378(3) .
N2 C6 1.385(3) .
O1 C13 1.366(3) .
O1 C17 1.441(3) .
O2 C15 1.373(3) .
O2 C22 1.442(3) .
C1 C10 1.401(3) 3_557
C1 C2 1.431(3) .
C2 C3 1.350(3) .
C2 H2 0.9500 .
C3 C4 1.435(3) .
C3 H3 0.9500 .
C4 C5 1.397(3) .
C5 C6 1.394(3) .
C5 C11 1.502(3) .
C6 C7 1.440(3) .
C7 C8 1.352(3) .
C7 H7 0.9500 .
C8 C9 1.431(3) .
C8 H8 0.9500 .
C9 C10 1.387(3) .
C10 C1 1.401(3) 3_557
C10 N3 1.427(5) .
C10 H10A 0.9500 .
N3 H3A 0.8800 .
N3 H3B 0.8800 .
C11 C12 1.385(3) .
C11 C16 1.405(3) .
C12 C13 1.400(3) .
C12 H12 0.9500 .
C13 C14 1.388(3) .
C14 C15 1.391(3) .
C14 H14 0.9500 .
C15 C16 1.389(3) .
C16 H16 0.9500 .
C17 C18 1.513(4) .
C17 H17A 0.9900 .
C17 H17B 0.9900 .
C18 C19 1.532(4) .
C18 H18A 0.9900 .
C18 H18B 0.9900 .
C19 C20 1.517(4) .
C19 C21 1.524(4) .
C19 H19 1.0000 .
C20 H20A 0.9800 .
C20 H20B 0.9800 .
C20 H20C 0.9800 .
C21 H21A 0.9800 .
C21 H21B 0.9800 .
C21 H21C 0.9800 .
C22 C23 1.519(3) .
C22 H22A 0.9900 .
C22 H22B 0.9900 .
C23 C24 1.533(3) .
C23 H23A 0.9900 .
C23 H23B 0.9900 .
C24 C25 1.521(4) .
C24 C26 1.525(4) .
C24 H24 1.0000 .
C25 H25A 0.9800 .
C25 H25B 0.9800 .
C25 H25C 0.9800 .
C26 H26A 0.9800 .
C26 H26B 0.9800 .
C26 H26C 0.9800 .
